data_7115471
loop_
_publ_author_name
'Marc A. Little'
'Samantha Y. Chong'
'Marc Schmidtmann'
'Tom Hasell'
'Andrew I. Cooper'

_publ_section_title
;
 Guest control of structure in porous organic cages
;
_journal_name_full Chem.Commun.
_journal_page_first 9465
_journal_paper_doi 10.1039/C4cc04158E
_journal_volume 50
_journal_year 2014
_chemical_absolute_configuration unk
_chemical_formula_moiety 'C66 H72 N12'
_chemical_formula_sum 'C66 H72 N12'
_chemical_formula_weight 1033.36
_chemical_name_systematic
;
 ? 
;
_space_group_crystal_system cubic
_space_group_IT_number 210
_space_group_name_Hall 'F 4d 2 3'
_space_group_name_H-M_alt 'F 41 3 2'
_symmetry_space_group_name_Hall 'F 4d 2 3'
_symmetry_space_group_name_H-M 'F 41 3 2'
_atom_sites_solution_hydrogens geom
_atom_sites_solution_primary direct
_atom_sites_solution_secondary difmap
_audit_creation_date 2013-06-24
_audit_creation_method
;
  Olex2 1.2
  (compiled Apr 23 2013 17:59:47, GUI svn.r4466)
;
_cell_angle_alpha 90.00
_cell_angle_beta 90.00
_cell_angle_gamma 90.00
_cell_formula_units_Z 8
_cell_length_a 24.242(9)
_cell_length_b 24.242(9)
_cell_length_c 24.242(9)
_cell_measurement_reflns_used 4531
_cell_measurement_temperature 350
_cell_measurement_theta_max 18.139
_cell_measurement_theta_min 2.377
_cell_volume 14246(9)
_computing_cell_refinement 'SAINT v7.68A (Bruker, 2009)'
_computing_data_collection 'CrystalClear-SM Expert 2.0 r7 (Rigaku, 2011)'
_computing_data_reduction 'SAINT v7.68A (Bruker, 2009)'
_computing_molecular_graphics 'Olex2 (Dolomanov et al., 2009)'
_computing_publication_material 'Olex2 (Dolomanov et al., 2009)'
_computing_structure_refinement 'XL (Sheldrick, 2008)'
_computing_structure_solution 'SHELXS-97 (Sheldrick, 2008)'
_diffrn_ambient_temperature 350.0
_diffrn_detector CCD
_diffrn_detector_area_resol_mean 28.5714
_diffrn_detector_type 'Rigaku Saturn724+'
_diffrn_measured_fraction_theta_full 1.000
_diffrn_measured_fraction_theta_max 1.000
_diffrn_measurement_device 'AFC12 (Right): Kappa 3 circle'
_diffrn_measurement_device_type 'Rigaku Saturn724+ (2x2 bin mode)'
_diffrn_measurement_method 'profile data from \w-scans'
_diffrn_measurement_specimen_support 'Mitegen 50um'
_diffrn_radiation_collimation 0.3
_diffrn_radiation_monochromator Confocal
_diffrn_radiation_probe x-ray
_diffrn_radiation_type MoK\a
_diffrn_radiation_wavelength 0.71073
_diffrn_reflns_av_R_equivalents 0.1241
_diffrn_reflns_av_unetI/netI 0.0209
_diffrn_reflns_limit_h_max 22
_diffrn_reflns_limit_h_min -22
_diffrn_reflns_limit_k_max 22
_diffrn_reflns_limit_k_min -22
_diffrn_reflns_limit_l_max 21
_diffrn_reflns_limit_l_min -22
_diffrn_reflns_number 26833
_diffrn_reflns_theta_full 18.81
_diffrn_reflns_theta_max 18.81
_diffrn_reflns_theta_min 1.45
_diffrn_source 'Rotating Anode'
_diffrn_source_current 24.0
_diffrn_source_power 1.2
_diffrn_source_target Mo
_diffrn_source_type 'Rotating Anode'
_diffrn_source_voltage 50.0
_diffrn_standards_number 0
_exptl_absorpt_coefficient_mu 0.058
_exptl_absorpt_correction_T_max 0.7443
_exptl_absorpt_correction_T_min 0.4251
_exptl_absorpt_correction_type multi-scan
_exptl_absorpt_process_details
;
SADABS-2008/1 (Bruker,2008) was used for absorption correction.
wR2(int) was 0.1773 before and 0.1003 after correction.
The Ratio of minimum to maximum transmission is 0.5711.
The \l/2 correction factor is 0.0000.
;
_exptl_crystal_colour colourless
_exptl_crystal_colour_primary colourless
_exptl_crystal_density_diffrn 0.964
_exptl_crystal_density_method 'not measured'
_exptl_crystal_description plate
_exptl_crystal_F_000 4416
_exptl_crystal_size_max 0.04
_exptl_crystal_size_mid 0.04
_exptl_crystal_size_min 0.04
_refine_diff_density_max 0.956
_refine_diff_density_min -0.191
_refine_diff_density_rms 0.105
_refine_ls_abs_structure_details 'Flack H D (1983), Acta Cryst. A39, 876-881'
_refine_ls_abs_structure_Flack 10(10)
_refine_ls_extinction_method none
_refine_ls_goodness_of_fit_ref 1.338
_refine_ls_hydrogen_treatment constr
_refine_ls_matrix_type full
_refine_ls_number_parameters 60
_refine_ls_number_reflns 480
_refine_ls_number_restraints 0
_refine_ls_restrained_S_all 1.338
_refine_ls_R_factor_all 0.1270
_refine_ls_R_factor_gt 0.1146
_refine_ls_shift/su_max 0.000
_refine_ls_shift/su_mean 0.000
_refine_ls_structure_factor_coef Fsqd
_refine_ls_weighting_details 'calc w=1/[\s^2^(Fo^2^)+(0.2000P)^2^+0.0000P] where P=(Fo^2^+2Fc^2^)/3'
_refine_ls_weighting_scheme calc
_refine_ls_wR_factor_gt 0.2692
_refine_ls_wR_factor_ref 0.2904
_reflns_number_gt 408
_reflns_number_total 480
_reflns_threshold_expression >2sigma(I)
_cod_data_source_file c4cc04158e2.cif
_cod_data_source_block CC4_beta_350K
_cod_database_code 7115471
_olex2_refinement_description
;
1. Fixed Uiso
 At 1.2 times of:
  All C(H) groups, All C(H,H) groups
2. Others
 Fixed Sof: H6A(0.5) H6B(0.5)
3.a Ternary CH refined with riding coordinates:
 C4(H4)
3.b Secondary CH2 refined with riding coordinates:
 C5(H5A,H5B), C6(H6A,H6B)
3.c Aromatic/amide H refined with riding coordinates:
 C1(H1), C3(H3)
;

loop_
_space_group_symop_id
_space_group_symop_operation_xyz
1 'x, y, z'
2 '-y+1/4, x+1/4, z+1/4'
3 '-x, -y, z'
4 'y+1/4, -x+1/4, z+1/4'
5 'x+1/4, -z+1/4, y+1/4'
6 'x, -y, -z'
7 'x+1/4, z+1/4, -y+1/4'
8 'z+1/4, y+1/4, -x+1/4'
9 '-x, y, -z'
10 '-z+1/4, y+1/4, x+1/4'
11 'z, x, y'
12 'y, z, x'
13 '-y, -z, x'
14 'z, -x, -y'
15 '-y, z, -x'
16 '-z, -x, y'
17 '-z, x, -y'
18 'y, -z, -x'
19 'y+1/4, x+1/4, -z+1/4'
20 '-y+1/4, -x+1/4, -z+1/4'
21 '-x+1/4, z+1/4, y+1/4'
22 '-x+1/4, -z+1/4, -y+1/4'
23 'z+1/4, -y+1/4, x+1/4'
24 '-z+1/4, -y+1/4, -x+1/4'
25 'x, y+1/2, z+1/2'
26 '-y+1/4, x+3/4, z+3/4'
27 '-x, -y+1/2, z+1/2'
28 'y+1/4, -x+3/4, z+3/4'
29 'x+1/4, -z+3/4, y+3/4'
30 'x, -y+1/2, -z+1/2'
31 'x+1/4, z+3/4, -y+3/4'
32 'z+1/4, y+3/4, -x+3/4'
33 '-x, y+1/2, -z+1/2'
34 '-z+1/4, y+3/4, x+3/4'
35 'z, x+1/2, y+1/2'
36 'y, z+1/2, x+1/2'
37 '-y, -z+1/2, x+1/2'
38 'z, -x+1/2, -y+1/2'
39 '-y, z+1/2, -x+1/2'
40 '-z, -x+1/2, y+1/2'
41 '-z, x+1/2, -y+1/2'
42 'y, -z+1/2, -x+1/2'
43 'y+1/4, x+3/4, -z+3/4'
44 '-y+1/4, -x+3/4, -z+3/4'
45 '-x+1/4, z+3/4, y+3/4'
46 '-x+1/4, -z+3/4, -y+3/4'
47 'z+1/4, -y+3/4, x+3/4'
48 '-z+1/4, -y+3/4, -x+3/4'
49 'x+1/2, y, z+1/2'
50 '-y+3/4, x+1/4, z+3/4'
51 '-x+1/2, -y, z+1/2'
52 'y+3/4, -x+1/4, z+3/4'
53 'x+3/4, -z+1/4, y+3/4'
54 'x+1/2, -y, -z+1/2'
55 'x+3/4, z+1/4, -y+3/4'
56 'z+3/4, y+1/4, -x+3/4'
57 '-x+1/2, y, -z+1/2'
58 '-z+3/4, y+1/4, x+3/4'
59 'z+1/2, x, y+1/2'
60 'y+1/2, z, x+1/2'
61 '-y+1/2, -z, x+1/2'
62 'z+1/2, -x, -y+1/2'
63 '-y+1/2, z, -x+1/2'
64 '-z+1/2, -x, y+1/2'
65 '-z+1/2, x, -y+1/2'
66 'y+1/2, -z, -x+1/2'
67 'y+3/4, x+1/4, -z+3/4'
68 '-y+3/4, -x+1/4, -z+3/4'
69 '-x+3/4, z+1/4, y+3/4'
70 '-x+3/4, -z+1/4, -y+3/4'
71 'z+3/4, -y+1/4, x+3/4'
72 '-z+3/4, -y+1/4, -x+3/4'
73 'x+1/2, y+1/2, z'
74 '-y+3/4, x+3/4, z+1/4'
75 '-x+1/2, -y+1/2, z'
76 'y+3/4, -x+3/4, z+1/4'
77 'x+3/4, -z+3/4, y+1/4'
78 'x+1/2, -y+1/2, -z'
79 'x+3/4, z+3/4, -y+1/4'
80 'z+3/4, y+3/4, -x+1/4'
81 '-x+1/2, y+1/2, -z'
82 '-z+3/4, y+3/4, x+1/4'
83 'z+1/2, x+1/2, y'
84 'y+1/2, z+1/2, x'
85 '-y+1/2, -z+1/2, x'
86 'z+1/2, -x+1/2, -y'
87 '-y+1/2, z+1/2, -x'
88 '-z+1/2, -x+1/2, y'
89 '-z+1/2, x+1/2, -y'
90 'y+1/2, -z+1/2, -x'
91 'y+3/4, x+3/4, -z+1/4'
92 '-y+3/4, -x+3/4, -z+1/4'
93 '-x+3/4, z+3/4, y+1/4'
94 '-x+3/4, -z+3/4, -y+1/4'
95 'z+3/4, -y+3/4, x+1/4'
96 '-z+3/4, -y+3/4, -x+1/4'

loop_
_atom_site_label
_atom_site_type_symbol
_atom_site_fract_x
_atom_site_fract_y
_atom_site_fract_z
_atom_site_U_iso_or_equiv
_atom_site_adp_type
_atom_site_occupancy
_atom_site_symmetry_multiplicity
_atom_site_calc_flag
_atom_site_refinement_flags_posn
_atom_site_refinement_flags_adp
N1 N 0.4507(3) 0.2324(3) 0.5401(3) 0.108(2) Uani 1 1 d . .
C1 C 0.4415(3) 0.1172(4) 0.6356(4) 0.107(3) Uani 1 1 d . .
H1 H 0.4721 0.1261 0.6571 0.128 Uiso 1 1 calc R .
C4 C 0.4901(3) 0.2764(3) 0.5295(3) 0.100(3) Uani 1 1 d . .
H4 H 0.5219 0.2718 0.5541 0.120 Uiso 1 1 calc R .
C2 C 0.4284(3) 0.1494(3) 0.5904(4) 0.100(3) Uani 1 1 d . .
C3 C 0.4631(4) 0.1969(4) 0.5767(4) 0.104(3) Uani 1 1 d . .
H3 H 0.4960 0.2014 0.5958 0.125 Uiso 1 1 calc R .
C5 C 0.4669(4) 0.3331(3) 0.5369(4) 0.135(4) Uani 1 1 d . .
H5A H 0.4283 0.3340 0.5266 0.162 Uiso 1 1 calc R .
H5B H 0.4703 0.3449 0.5751 0.162 Uiso 1 1 calc R .
C6 C 0.5000 0.3697(6) 0.5000 0.176(7) Uani 1 2 d S T
H6A H 0.5242 0.3931 0.5217 0.211 Uiso 0.50 1 calc R .
H6B H 0.4758 0.3931 0.4783 0.211 Uiso 0.50 1 calc R .

loop_
_atom_site_aniso_label
_atom_site_aniso_U_11
_atom_site_aniso_U_22
_atom_site_aniso_U_33
_atom_site_aniso_U_23
_atom_site_aniso_U_13
_atom_site_aniso_U_12
N1 0.106(5) 0.103(5) 0.115(5) 0.003(4) -0.017(4) -0.005(5)
C1 0.115(6) 0.109(7) 0.097(7) 0.014(6) -0.007(6) -0.011(6)
C4 0.108(6) 0.087(5) 0.105(5) -0.002(4) -0.015(4) -0.008(5)
C2 0.104(7) 0.084(6) 0.111(7) -0.004(6) 0.008(6) -0.010(5)
C3 0.104(6) 0.112(7) 0.096(6) -0.003(5) -0.018(5) -0.002(5)
C5 0.172(9) 0.094(7) 0.139(7) -0.016(6) 0.009(6) 0.006(6)
C6 0.257(19) 0.090(9) 0.181(14) 0.000 0.063(14) 0.000

loop_
_atom_type_symbol
_atom_type_description
_atom_type_scat_dispersion_real
_atom_type_scat_dispersion_imag
_atom_type_scat_source
C C 0.0033 0.0016 'International Tables Vol C Tables 4.2.6.8 and 6.1.1.4'
H H 0.0000 0.0000 'International Tables Vol C Tables 4.2.6.8 and 6.1.1.4'
N N 0.0061 0.0033 'International Tables Vol C Tables 4.2.6.8 and 6.1.1.4'

loop_
_geom_angle_atom_site_label_1
_geom_angle_atom_site_label_2
_geom_angle_atom_site_label_3
_geom_angle
_geom_angle_site_symmetry_1
_geom_angle_site_symmetry_3
C3 N1 C4 117.7(7) . .
C2 C1 H1 119.6 40_655 .
C2 C1 H1 119.6 . .
C2 C1 C2 120.8(8) . 40_655
N1 C4 C4 112.1(6) . 9_656
N1 C4 H4 109.1 . .
N1 C4 C5 113.9(7) . .
C4 C4 H4 109.1 9_656 .
C5 C4 C4 103.5(5) . 9_656
C5 C4 H4 109.1 . .
C1 C2 C1 119.2(8) . 87_546
C1 C2 C3 119.6(10) . .
C1 C2 C3 121.2(10) 87_546 .
N1 C3 C2 123.8(8) . .
N1 C3 H3 118.1 . .
C2 C3 H3 118.1 . .
C4 C5 H5A 110.6 . .
C4 C5 H5B 110.6 . .
H5A C5 H5B 108.7 . .
C6 C5 C4 105.8(8) . .
C6 C5 H5A 110.6 . .
C6 C5 H5B 110.6 . .
C5 C6 C5 107.2(10) . 9_656
C5 C6 H6A 110.3 9_656 .
C5 C6 H6A 110.3 . .
C5 C6 H6B 110.3 9_656 .
C5 C6 H6B 110.3 . .
H6A C6 H6B 108.5 . .

loop_
_geom_bond_atom_site_label_1
_geom_bond_atom_site_label_2
_geom_bond_distance
_geom_bond_site_symmetry_2
N1 C4 1.454(9) .
N1 C3 1.272(10) .
C1 H1 0.9300 .
C1 C2 1.392(9) 40_655
C1 C2 1.382(9) .
C4 C4 1.510(14) 9_656
C4 H4 0.9800 .
C4 C5 1.497(10) .
C2 C1 1.391(9) 87_546
C2 C3 1.464(11) .
C3 H3 0.9300 .
C5 H5A 0.9700 .
C5 H5B 0.9700 .
C5 C6 1.494(11) .
C6 C5 1.494(11) 9_656
C6 H6A 0.9700 .
C6 H6B 0.9700 .

loop_
_geom_torsion_atom_site_label_1
_geom_torsion_atom_site_label_2
_geom_torsion_atom_site_label_3
_geom_torsion_atom_site_label_4
_geom_torsion
_geom_torsion_site_symmetry_1
_geom_torsion_site_symmetry_4
N1 C4 C5 C6 -152.9(7) . .
C1 C2 C3 N1 -171.4(8) . .
C1 C2 C3 N1 9.3(12) 87_546 .
C4 N1 C3 C2 -177.8(7) . .
C4 C4 C5 C6 -31.0(9) 9_656 .
C4 C5 C6 C5 12.0(4) . 9_656
C2 C1 C2 C1 -0.2(15) 40_655 87_546
C2 C1 C2 C3 -179.5(6) 40_655 .
C3 N1 C4 C4 120.1(9) . 9_656
C3 N1 C4 C5 -122.8(8) . .
